data_4087740
loop_
_publ_author_name
'Grala, Agnieszka'
'Wolska-Pietkiewicz, Ma\/lgorzata'
'Wojew\'odzka, Anna'
'Dabergut, Monika'
'Justyniak, Iwona'
'Lewi\'nski, Janusz'

_publ_section_title
;
 Structural Diversity of Ethylzinc Carboxylates
;
_journal_issue 20
_journal_name_full Organometallics
_journal_page_first 4959
_journal_paper_doi 10.1021/acs.organomet.5b00557
_journal_volume 34
_journal_year 2015
_chemical_formula_sum 'C30 H60 O18 Zn6'
_chemical_formula_weight 1101.00
_space_group_IT_number 2
_space_group_name_Hall '-P 1'
_space_group_name_H-M_alt 'P -1'
_symmetry_cell_setting triclinic
_symmetry_space_group_name_H-M 'P -1'
_atom_sites_solution_hydrogens geom
_atom_sites_solution_primary direct
_atom_sites_solution_secondary difmap
_audit_creation_method SHELXL-97
_cell_angle_alpha 92.648(2)
_cell_angle_beta 93.535(2)
_cell_angle_gamma 92.932(2)
_cell_formula_units_Z 2
_cell_length_a 9.7611(5)
_cell_length_b 13.7772(8)
_cell_length_c 18.6959(9)
_cell_measurement_reflns_used 7965
_cell_measurement_temperature 100(2)
_cell_measurement_theta_max 27.485
_cell_measurement_theta_min 0.407
_cell_volume 2503.1(2)
_computing_cell_refinement 'Denzo & Scalepak (Otwinowski, Minor, 1997)'
_computing_data_collection 'Collect (Nonius B.V. 1998)'
_computing_data_reduction 'Denzo & Scalepak (Otwinowski, Minor, 1997)'
_computing_structure_refinement 'SHELXL-97 (Sheldrick, 2008)'
_computing_structure_solution 'SHELXS-97 (Sheldrick, 1990)'
_diffrn_ambient_temperature 100(2)
_diffrn_measured_fraction_theta_full 0.944
_diffrn_measured_fraction_theta_max 0.944
_diffrn_measurement_device '\k-geometry diffractometr'
_diffrn_measurement_device_type 'Nonius Kappa-CCD'
_diffrn_measurement_method 'area detector \w scans'
_diffrn_radiation_monochromator graphite
_diffrn_radiation_source 'fine-focus sealed tube'
_diffrn_radiation_type MoK\a
_diffrn_radiation_wavelength 0.71073
_diffrn_reflns_av_R_equivalents 0.0000
_diffrn_reflns_av_sigmaI/netI 0.0349
_diffrn_reflns_limit_h_max 11
_diffrn_reflns_limit_h_min -11
_diffrn_reflns_limit_k_max 16
_diffrn_reflns_limit_k_min -16
_diffrn_reflns_limit_l_max 21
_diffrn_reflns_limit_l_min 0
_diffrn_reflns_number 8068
_diffrn_reflns_theta_full 24.71
_diffrn_reflns_theta_max 24.71
_diffrn_reflns_theta_min 1.88
_exptl_absorpt_coefficient_mu 2.887
_exptl_absorpt_correction_T_max 0.749
_exptl_absorpt_correction_T_min 0.471
_exptl_absorpt_correction_type multi-scan
_exptl_absorpt_process_details 'Scalepak (Otwinowski, Minor, 1997)'
_exptl_crystal_colour colourless
_exptl_crystal_density_diffrn 1.461
_exptl_crystal_density_method 'not measured'
_exptl_crystal_description plate
_exptl_crystal_F_000 1128
_exptl_crystal_size_max 0.42
_exptl_crystal_size_mid 0.22
_exptl_crystal_size_min 0.10
_refine_diff_density_max 0.972
_refine_diff_density_min -0.830
_refine_diff_density_rms '0.132 =================================================end'
_refine_ls_extinction_method none
_refine_ls_goodness_of_fit_ref 1.072
_refine_ls_hydrogen_treatment constr
_refine_ls_matrix_type full
_refine_ls_number_parameters 558
_refine_ls_number_reflns 8068
_refine_ls_number_restraints 72
_refine_ls_restrained_S_all 1.069
_refine_ls_R_factor_all 0.0903
_refine_ls_R_factor_gt 0.0834
_refine_ls_shift/su_max 0.010
_refine_ls_shift/su_mean 0.000
_refine_ls_structure_factor_coef Fsqd
_refine_ls_weighting_details 'calc w=1/[\s^2^(Fo^2^)+(0.0519P)^2^+29.0681P] where P=(Fo^2^+2Fc^2^)/3'
_refine_ls_weighting_scheme calc
_refine_ls_wR_factor_gt 0.1909
_refine_ls_wR_factor_ref 0.1947
_reflns_number_gt 7170
_reflns_number_total 8068
_reflns_threshold_expression I>2\s(I)
_cod_data_source_file om5b00557_si_001.cif
_cod_data_source_block comp_4_6
_cod_depositor_comments
;
The following automatic conversions were performed:

data item '_symmetry_cell_setting' value 'Triclinic' was changed to
'triclinic' in accordance with the
/home/saulius/struct/COD-crude-data/automatic-downloads/DataCite-retrospective/ACS/depositions/lib/dictionaries/cif_core.dic
dictionary named 'cif_core.dic' version 2.4.2 last updated on
2011-04-26.

Automatic conversion script
Id: cif_fix_values 6909 2019-04-08 15:41:33Z antanas 
;
_cod_database_code 4087740

loop_
_symmetry_equiv_pos_as_xyz
'x, y, z'
'-x, -y, -z'

loop_
_atom_site_label
_atom_site_type_symbol
_atom_site_fract_x
_atom_site_fract_y
_atom_site_fract_z
_atom_site_U_iso_or_equiv
_atom_site_adp_type
_atom_site_occupancy
_atom_site_symmetry_multiplicity
_atom_site_calc_flag
_atom_site_refinement_flags
_atom_site_disorder_assembly
_atom_site_disorder_group
C1 C 0.9383(9) 0.2863(7) 0.9371(4) 0.044(2) Uani 1 1 d . . .
H1A H 0.9146 0.2732 0.9866 0.053 Uiso 1 1 calc R . .
H1B H 0.9843 0.2291 0.9181 0.053 Uiso 1 1 calc R . .
C2 C 1.0396(10) 0.3744(8) 0.9401(6) 0.063(3) Uani 1 1 d . . .
H2A H 1.0753 0.3820 0.8927 0.094 Uiso 1 1 calc R . .
H2B H 1.1159 0.3650 0.9753 0.094 Uiso 1 1 calc R . .
H2C H 0.9928 0.4329 0.9542 0.094 Uiso 1 1 calc R . .
C5 C 0.2440(9) 0.5976(7) 0.6352(5) 0.053(2) Uani 1 1 d . . .
H5A H 0.2883 0.6589 0.6201 0.064 Uiso 1 1 calc R . .
H5B H 0.1820 0.5699 0.5946 0.064 Uiso 1 1 calc R . .
C6 C 0.1643(12) 0.6185(8) 0.6956(6) 0.065(3) Uani 1 1 d . . .
H6A H 0.1146 0.5588 0.7083 0.098 Uiso 1 1 calc R . .
H6B H 0.0985 0.6673 0.6832 0.098 Uiso 1 1 calc R . .
H6C H 0.2257 0.6435 0.7365 0.098 Uiso 1 1 calc R . .
C7 C 0.8708(9) 0.4450(9) 0.5943(5) 0.059(3) Uani 1 1 d . . .
H7A H 0.8748 0.4332 0.5419 0.070 Uiso 1 1 calc R . .
H7B H 0.9005 0.5139 0.6065 0.070 Uiso 1 1 calc R . .
C8 C 0.9683(9) 0.3780(9) 0.6341(6) 0.063(3) Uani 1 1 d . . .
H8A H 0.9514 0.3805 0.6853 0.095 Uiso 1 1 calc R . .
H8B H 1.0639 0.3998 0.6281 0.095 Uiso 1 1 calc R . .
H8C H 0.9517 0.3110 0.6143 0.095 Uiso 1 1 calc R . .
C13 C 0.5740(8) 0.4336(6) 0.9094(3) 0.0340(17) Uani 1 1 d . . .
C14 C 0.4302(8) 0.4665(6) 0.9094(4) 0.0349(17) Uani 1 1 d . . .
H14A H 0.3838 0.4561 0.8609 0.042 Uiso 1 1 calc R . .
H14B H 0.3771 0.4290 0.9433 0.042 Uiso 1 1 calc R . .
C15 C 0.3057(8) 0.6116(7) 0.9200(5) 0.044(2) Uani 1 1 d . . .
H15A H 0.2721 0.6016 0.8696 0.066 Uiso 1 1 calc R . .
H15B H 0.3171 0.6815 0.9327 0.066 Uiso 1 1 calc R . .
H15C H 0.2392 0.5813 0.9505 0.066 Uiso 1 1 calc R . .
C16 C 0.6336(9) 0.5670(6) 0.7484(5) 0.042(2) Uani 1 1 d . . .
C17 C 0.7880(8) 0.5755(6) 0.7644(5) 0.045(2) Uani 1 1 d . . .
H17A H 0.8232 0.5100 0.7703 0.054 Uiso 1 1 calc R . .
H17B H 0.8329 0.6049 0.7238 0.054 Uiso 1 1 calc R . .
C18 C 0.9586(10) 0.6264(8) 0.8556(5) 0.062(3) Uani 1 1 d . . .
H18A H 0.9735 0.5588 0.8668 0.093 Uiso 1 1 calc R . .
H18B H 0.9752 0.6684 0.8994 0.093 Uiso 1 1 calc R . .
H18C H 1.0220 0.6470 0.8199 0.093 Uiso 1 1 calc R . .
C19 C 0.6726(8) 0.2770(6) 0.7319(4) 0.0369(18) Uani 1 1 d . . .
C20 C 0.6307(13) 0.1753(7) 0.7541(5) 0.061(3) Uani 1 1 d . . .
H20A H 0.5295 0.1644 0.7484 0.073 Uiso 1 1 calc R . .
H20B H 0.6721 0.1259 0.7233 0.073 Uiso 1 1 calc R . .
C21 C 0.644(2) 0.0738(8) 0.8525(7) 0.117(7) Uani 1 1 d . . .
H21A H 0.5675 0.0413 0.8224 0.176 Uiso 1 1 calc R . .
H21B H 0.6168 0.0817 0.9020 0.176 Uiso 1 1 calc R . .
H21C H 0.7243 0.0343 0.8513 0.176 Uiso 1 1 calc R . .
C22 C 0.3075(8) 0.3185(6) 0.7201(4) 0.0353(17) Uani 1 1 d . . .
C23 C 0.2885(14) 0.2642(7) 0.7879(5) 0.064(3) Uani 1 1 d . . .
H23A H 0.3725 0.2735 0.8204 0.076 Uiso 1 1 calc R . .
H23B H 0.2108 0.2899 0.8132 0.076 Uiso 1 1 calc R . .
C24 C 0.227(3) 0.1089(11) 0.8297(9) 0.151(9) Uani 1 1 d . . .
H24A H 0.2899 0.1302 0.8711 0.227 Uiso 1 1 calc R . .
H24B H 0.2366 0.0394 0.8184 0.227 Uiso 1 1 calc R . .
H24C H 0.1325 0.1198 0.8409 0.227 Uiso 1 1 calc R . .
C25 C 0.4394(9) 0.3688(9) 0.5268(4) 0.058(3) Uani 1 1 d . A .
C26 C 0.2860(8) 0.3692(8) 0.5066(4) 0.051(2) Uani 1 1 d . A .
H26A H 0.2338 0.3509 0.5482 0.061 Uiso 1 1 calc R . .
H26B H 0.2619 0.4355 0.4940 0.061 Uiso 1 1 calc R . .
C27 C 0.1092(10) 0.2708(9) 0.4467(6) 0.065(3) Uani 1 1 d . . .
H27A H 0.0915 0.2385 0.4910 0.098 Uiso 1 1 calc R . .
H27B H 0.0880 0.2248 0.4055 0.098 Uiso 1 1 calc R . .
H27C H 0.0512 0.3265 0.4423 0.098 Uiso 1 1 calc R . .
C28 C 0.4247(14) 0.1052(11) 0.5726(8) 0.105(6) Uani 1 1 d . . .
C29 C 0.5743(13) 0.0979(13) 0.5588(7) 0.123(7) Uani 1 1 d . . .
H29A H 0.6302 0.1500 0.5869 0.148 Uiso 1 1 calc R . .
H29B H 0.6062 0.0342 0.5735 0.148 Uiso 1 1 calc R . .
C30 C 0.7328(15) 0.1303(16) 0.4654(11) 0.154(10) Uani 1 1 d . . .
H30A H 0.7636 0.1954 0.4852 0.231 Uiso 1 1 calc R . .
H30B H 0.7358 0.1283 0.4130 0.231 Uiso 1 1 calc R . .
H30C H 0.7933 0.0822 0.4852 0.231 Uiso 1 1 calc R . .
O1 O 0.5846(5) 0.3437(4) 0.9012(3) 0.0345(12) Uani 1 1 d . . .
O2 O 0.6748(5) 0.4958(4) 0.9127(3) 0.0353(12) Uani 1 1 d . B .
O3 O 0.4372(5) 0.5676(4) 0.9308(3) 0.0403(13) Uani 1 1 d . B .
O4 O 0.8191(6) 0.6338(4) 0.8274(3) 0.0497(16) Uani 1 1 d . B .
O5 O 0.5565(6) 0.6016(4) 0.7923(3) 0.0417(14) Uani 1 1 d . B .
O6 O 0.5908(6) 0.5242(5) 0.6897(3) 0.0462(15) Uani 1 1 d . . .
O7 O 0.4869(6) 0.4293(5) 0.5762(3) 0.0523(17) Uani 1 1 d . . .
O8 O 0.6308(6) 0.2956(5) 0.6693(3) 0.0491(15) Uani 1 1 d . . .
O9 O 0.7420(6) 0.3353(4) 0.7746(3) 0.0391(13) Uani 1 1 d . . .
O10 O 0.6763(7) 0.1664(4) 0.8261(3) 0.0506(16) Uani 1 1 d . . .
O11 O 0.3526(6) 0.4039(4) 0.7303(3) 0.0368(12) Uani 1 1 d . . .
O12 O 0.2766(5) 0.2756(4) 0.6606(3) 0.0402(13) Uani 1 1 d . . .
O13 O 0.2614(9) 0.1632(5) 0.7690(4) 0.072(2) Uani 1 1 d . . .
O14 O 0.5103(7) 0.3096(8) 0.4967(3) 0.085(3) Uani 1 1 d . . .
O15 O 0.2497(6) 0.3037(7) 0.4483(3) 0.073(2) Uani 1 1 d . . .
O16 O 0.3928(10) 0.0865(7) 0.6349(5) 0.101(4) Uani 1 1 d . . .
O17 O 0.3409(8) 0.1332(7) 0.5246(4) 0.099(4) Uani 1 1 d . A .
O18 O 0.5896(9) 0.1074(10) 0.4847(5) 0.133(5) Uani 1 1 d . . .
Zn1 Zn 0.76801(9) 0.29982(7) 0.87830(4) 0.0341(2) Uani 1 1 d . . .
Zn2 Zn 0.63744(10) 0.63710(7) 0.89646(6) 0.0460(3) Uani 1 1 d . . .
Zn3 Zn 0.38582(9) 0.50574(7) 0.65743(5) 0.0393(3) Uani 1 1 d . . .
Zn4 Zn 0.68039(10) 0.41998(10) 0.62163(5) 0.0515(3) Uani 1 1 d . . .
Zn6 Zn 0.20904(14) 0.13488(9) 0.65320(8) 0.0700(4) Uani 1 1 d . . .
C9 C 0.373(5) 0.112(3) 0.3444(13) 0.081(7) Uani 0.345(16) 1 d PU A 1
H9A H 0.3841 0.0455 0.3601 0.097 Uiso 0.345(16) 1 calc PR A 1
H9B H 0.2754 0.1182 0.3275 0.097 Uiso 0.345(16) 1 calc PR A 1
C10 C 0.468(5) 0.135(3) 0.2840(18) 0.107(8) Uani 0.345(16) 1 d PU A 1
H10A H 0.4153 0.1261 0.2375 0.161 Uiso 0.345(16) 1 calc PR A 1
H10B H 0.5429 0.0900 0.2852 0.161 Uiso 0.345(16) 1 calc PR A 1
H10C H 0.5059 0.2019 0.2907 0.161 Uiso 0.345(16) 1 calc PR A 1
C9A C 0.416(3) 0.1833(19) 0.3273(10) 0.101(6) Uani 0.655(16) 1 d PU A 2
H9A1 H 0.4685 0.2460 0.3237 0.121 Uiso 0.655(16) 1 calc PR A 2
H9A2 H 0.4756 0.1321 0.3106 0.121 Uiso 0.655(16) 1 calc PR A 2
C10A C 0.334(3) 0.1832(15) 0.2881(9) 0.093(6) Uani 0.655(16) 1 d PU A 2
H10D H 0.2881 0.1179 0.2822 0.140 Uiso 0.655(16) 1 calc PR A 2
H10E H 0.3687 0.2015 0.2423 0.140 Uiso 0.655(16) 1 calc PR A 2
H10F H 0.2674 0.2299 0.3031 0.140 Uiso 0.655(16) 1 calc PR A 2
C3 C 0.652(3) 0.7476(15) 0.9689(11) 0.045(4) Uani 0.458(19) 1 d PU B 1
H3A H 0.5591 0.7570 0.9857 0.054 Uiso 0.458(19) 1 calc PR B 1
H3B H 0.7104 0.7288 1.0106 0.054 Uiso 0.458(19) 1 calc PR B 1
C4 C 0.708(3) 0.8422(19) 0.9465(14) 0.075(5) Uani 0.458(19) 1 d PU B 1
H4A H 0.7928 0.8613 0.9753 0.113 Uiso 0.458(19) 1 calc PR B 1
H4B H 0.6402 0.8916 0.9536 0.113 Uiso 0.458(19) 1 calc PR B 1
H4C H 0.7266 0.8367 0.8956 0.113 Uiso 0.458(19) 1 calc PR B 1
C3A C 0.685(2) 0.7722(14) 0.9301(12) 0.057(4) Uani 0.542(19) 1 d PU B 2
H3A1 H 0.7851 0.7850 0.9279 0.069 Uiso 0.542(19) 1 calc PR B 2
H3A2 H 0.6383 0.8158 0.8968 0.069 Uiso 0.542(19) 1 calc PR B 2
C4A C 0.648(3) 0.7962(17) 1.0011(12) 0.073(5) Uani 0.542(19) 1 d PU B 2
H4A1 H 0.5588 0.8257 0.9991 0.109 Uiso 0.542(19) 1 calc PR B 2
H4A2 H 0.7180 0.8424 1.0249 0.109 Uiso 0.542(19) 1 calc PR B 2
H4A3 H 0.6424 0.7370 1.0281 0.109 Uiso 0.542(19) 1 calc PR B 2
C11 C 0.0204(19) 0.0784(11) 0.6331(11) 0.119(7) Uani 1 1 d . C .
H12A H -0.0187 0.1045 0.5883 0.143 Uiso 0.56(3) 1 calc PR C 1
H12B H 0.0240 0.0070 0.6251 0.143 Uiso 0.56(3) 1 calc PR C 1
H12C H -0.0124 0.0676 0.6813 0.143 Uiso 0.44(3) 1 d PR C 2
H12D H -0.0323 0.1322 0.6143 0.143 Uiso 0.44(3) 1 d PR C 2
C12 C -0.063(2) 0.097(2) 0.6855(18) 0.104(11) Uani 0.56(3) 1 d P C 1
H12E H -0.1546 0.0662 0.6722 0.157 Uiso 0.56(3) 1 calc PR C 1
H12F H -0.0695 0.1670 0.6929 0.157 Uiso 0.56(3) 1 calc PR C 1
H12G H -0.0262 0.0698 0.7300 0.157 Uiso 0.56(3) 1 calc PR C 1
C12A C -0.033(3) -0.006(2) 0.593(2) 0.109(16) Uani 0.44(3) 1 d P C 2
H12H H -0.1325 -0.0129 0.5955 0.164 Uiso 0.44(3) 1 calc PR C 2
H12I H 0.0091 -0.0637 0.6118 0.164 Uiso 0.44(3) 1 calc PR C 2
H12J H -0.0111 -0.0009 0.5423 0.164 Uiso 0.44(3) 1 calc PR C 2
Zn5 Zn 0.4291(5) 0.2154(6) 0.43027(16) 0.0432(14) Uani 0.542(16) 1 d P A 1
Zn5A Zn 0.4000(5) 0.1641(8) 0.4445(3) 0.047(2) Uani 0.458(16) 1 d P A 2

loop_
_atom_site_aniso_label
_atom_site_aniso_U_11
_atom_site_aniso_U_22
_atom_site_aniso_U_33
_atom_site_aniso_U_23
_atom_site_aniso_U_13
_atom_site_aniso_U_12
C1 0.042(5) 0.053(5) 0.037(4) 0.006(4) -0.003(4) 0.009(4)
C2 0.046(5) 0.076(7) 0.067(7) 0.027(6) 0.002(5) 0.001(5)
C5 0.041(5) 0.060(6) 0.057(6) 0.017(5) -0.011(4) -0.013(4)
C6 0.068(7) 0.068(7) 0.058(6) 0.007(5) -0.007(5) 0.008(6)
C7 0.040(5) 0.100(8) 0.038(5) 0.025(5) 0.012(4) 0.000(5)
C8 0.030(4) 0.091(8) 0.070(7) 0.002(6) 0.014(4) 0.000(5)
C13 0.041(4) 0.045(5) 0.014(3) -0.006(3) 0.000(3) -0.005(4)
C14 0.037(4) 0.042(4) 0.024(4) -0.010(3) -0.002(3) -0.001(3)
C15 0.038(4) 0.049(5) 0.046(5) -0.002(4) -0.005(4) 0.016(4)
C16 0.039(5) 0.039(5) 0.047(5) 0.021(4) -0.003(4) -0.010(4)
C17 0.037(4) 0.045(5) 0.053(5) 0.026(4) -0.006(4) -0.009(4)
C18 0.045(5) 0.084(8) 0.053(6) 0.020(5) -0.018(4) -0.025(5)
C19 0.044(4) 0.042(5) 0.025(4) -0.004(3) 0.005(3) 0.005(4)
C20 0.100(8) 0.045(5) 0.033(5) -0.009(4) -0.014(5) -0.008(5)
C21 0.24(2) 0.035(6) 0.073(8) 0.017(6) -0.032(10) -0.029(9)
C22 0.042(4) 0.033(4) 0.031(4) 0.000(3) 0.002(3) 0.003(3)
C23 0.118(9) 0.033(5) 0.039(5) 0.002(4) 0.014(5) -0.018(5)
C24 0.29(3) 0.053(8) 0.110(13) 0.027(9) -0.025(15) -0.024(12)
C25 0.031(4) 0.124(9) 0.020(4) 0.011(5) 0.002(3) 0.014(5)
C26 0.038(5) 0.101(8) 0.016(4) 0.001(4) 0.004(3) 0.017(5)
C27 0.042(5) 0.081(8) 0.071(7) -0.008(6) -0.013(5) 0.016(5)
C28 0.097(9) 0.127(12) 0.083(9) -0.092(9) -0.048(8) 0.074(9)
C29 0.083(9) 0.188(16) 0.091(9) -0.102(11) -0.048(7) 0.086(10)
C30 0.074(10) 0.22(2) 0.162(17) -0.080(16) -0.025(10) 0.087(13)
O1 0.038(3) 0.037(3) 0.028(3) 0.004(2) 0.002(2) 0.000(2)
O2 0.034(3) 0.042(3) 0.029(3) -0.003(2) -0.003(2) -0.001(2)
O3 0.034(3) 0.047(3) 0.039(3) -0.009(3) -0.006(2) 0.010(2)
O4 0.039(3) 0.047(4) 0.060(4) 0.015(3) -0.017(3) -0.016(3)
O5 0.037(3) 0.038(3) 0.049(3) 0.016(3) -0.011(3) -0.002(2)
O6 0.038(3) 0.062(4) 0.037(3) 0.020(3) -0.006(2) -0.012(3)
O7 0.039(3) 0.102(5) 0.017(3) 0.018(3) 0.002(2) -0.001(3)
O8 0.046(3) 0.076(5) 0.025(3) 0.002(3) -0.002(2) -0.005(3)
O9 0.041(3) 0.055(4) 0.021(2) 0.003(2) 0.002(2) -0.004(3)
O10 0.076(4) 0.035(3) 0.039(3) 0.003(3) -0.014(3) 0.003(3)
O11 0.053(3) 0.030(3) 0.027(3) 0.002(2) 0.003(2) -0.005(2)
O12 0.035(3) 0.054(4) 0.030(3) -0.013(3) 0.002(2) -0.001(3)
O13 0.106(6) 0.035(4) 0.072(5) 0.007(3) -0.004(4) -0.016(4)
O14 0.040(4) 0.186(9) 0.029(3) -0.022(4) -0.002(3) 0.042(5)
O15 0.038(3) 0.142(7) 0.035(3) -0.030(4) -0.011(3) 0.027(4)
O16 0.105(7) 0.096(7) 0.093(7) -0.070(6) -0.056(6) 0.063(5)
O17 0.080(5) 0.147(8) 0.064(5) -0.067(5) -0.045(4) 0.078(6)
O18 0.082(6) 0.230(13) 0.081(6) -0.096(7) -0.041(5) 0.097(7)
Zn1 0.0395(5) 0.0410(5) 0.0218(4) 0.0028(4) -0.0010(3) 0.0044(4)
Zn2 0.0430(6) 0.0357(5) 0.0557(6) -0.0108(5) -0.0136(5) 0.0000(4)
Zn3 0.0347(5) 0.0509(6) 0.0322(5) 0.0136(4) -0.0033(4) -0.0030(4)
Zn4 0.0308(5) 0.0998(9) 0.0251(5) 0.0188(5) 0.0031(4) 0.0007(5)
Zn6 0.0734(8) 0.0412(7) 0.0886(9) -0.0245(6) -0.0293(7) 0.0055(6)
C9 0.158(18) 0.076(13) 0.014(9) 0.007(10) 0.000(10) 0.063(14)
C10 0.182(19) 0.100(14) 0.045(11) -0.009(11) 0.009(12) 0.063(15)
C9A 0.182(17) 0.093(12) 0.033(8) -0.006(9) 0.011(9) 0.067(13)
C10A 0.174(17) 0.087(11) 0.026(7) 0.008(8) 0.011(8) 0.063(12)
C3 0.086(11) 0.022(9) 0.025(9) -0.003(7) 0.004(8) -0.002(8)
C4 0.113(12) 0.054(11) 0.058(10) -0.001(9) 0.016(10) -0.011(10)
C3A 0.083(10) 0.034(9) 0.054(10) -0.002(8) 0.003(8) -0.004(8)
C4A 0.107(11) 0.047(10) 0.065(11) 0.009(8) 0.011(9) -0.003(9)
C11 0.115(13) 0.066(9) 0.164(17) 0.007(10) -0.055(13) -0.032(9)
C12 0.036(11) 0.11(2) 0.17(3) 0.06(2) 0.015(14) -0.001(12)
C12A 0.048(15) 0.07(2) 0.20(4) -0.07(2) 0.014(19) 0.004(13)
Zn5 0.0496(14) 0.060(3) 0.0205(10) -0.0049(13) 0.0043(9) 0.0155(17)
Zn5A 0.0446(17) 0.069(5) 0.0251(17) -0.018(2) -0.0079(12) 0.015(2)

loop_
_atom_type_symbol
_atom_type_description
_atom_type_scat_dispersion_real
_atom_type_scat_dispersion_imag
_atom_type_scat_source
C C 0.0033 0.0016 'International Tables Vol C Tables 4.2.6.8 and 6.1.1.4'
H H 0.0000 0.0000 'International Tables Vol C Tables 4.2.6.8 and 6.1.1.4'
O O 0.0106 0.0060 'International Tables Vol C Tables 4.2.6.8 and 6.1.1.4'
Zn Zn 0.2839 1.4301 'International Tables Vol C Tables 4.2.6.8 and 6.1.1.4'

loop_
_geom_angle_atom_site_label_1
_geom_angle_atom_site_label_2
_geom_angle_atom_site_label_3
_geom_angle
C2 C1 Zn1 114.9(6)
C2 C1 H1A 108.6
Zn1 C1 H1A 108.6
C2 C1 H1B 108.6
Zn1 C1 H1B 108.6
H1A C1 H1B 107.5
C1 C2 H2A 109.5
C1 C2 H2B 109.5
H2A C2 H2B 109.5
C1 C2 H2C 109.5
H2A C2 H2C 109.5
H2B C2 H2C 109.5
C6 C5 Zn3 112.0(7)
C6 C5 H5A 109.2
Zn3 C5 H5A 109.2
C6 C5 H5B 109.2
Zn3 C5 H5B 109.2
H5A C5 H5B 107.9
C5 C6 H6A 109.5
C5 C6 H6B 109.5
H6A C6 H6B 109.5
C5 C6 H6C 109.5
H6A C6 H6C 109.5
H6B C6 H6C 109.5
C8 C7 Zn4 110.2(6)
C8 C7 H7A 109.6
Zn4 C7 H7A 109.6
C8 C7 H7B 109.6
Zn4 C7 H7B 109.6
H7A C7 H7B 108.1
C7 C8 H8A 109.5
C7 C8 H8B 109.5
H8A C8 H8B 109.5
C7 C8 H8C 109.5
H8A C8 H8C 109.5
H8B C8 H8C 109.5
O1 C13 O2 124.2(7)
O1 C13 C14 115.6(7)
O2 C13 C14 120.0(7)
O3 C14 C13 108.0(6)
O3 C14 H14A 110.1
C13 C14 H14A 110.1
O3 C14 H14B 110.1
C13 C14 H14B 110.1
H14A C14 H14B 108.4
O3 C15 H15A 109.5
O3 C15 H15B 109.5
H15A C15 H15B 109.5
O3 C15 H15C 109.5
H15A C15 H15C 109.5
H15B C15 H15C 109.5
O5 C16 O6 123.5(8)
O5 C16 C17 119.9(8)
O6 C16 C17 116.6(8)
O4 C17 C16 109.4(8)
O4 C17 H17A 109.8
C16 C17 H17A 109.8
O4 C17 H17B 109.8
C16 C17 H17B 109.8
H17A C17 H17B 108.2
O4 C18 H18A 109.5
O4 C18 H18B 109.5
H18A C18 H18B 109.5
O4 C18 H18C 109.5
H18A C18 H18C 109.5
H18B C18 H18C 109.5
O9 C19 O8 124.6(8)
O9 C19 C20 120.6(7)
O8 C19 C20 114.8(7)
O10 C20 C19 108.8(7)
O10 C20 H20A 109.9
C19 C20 H20A 109.9
O10 C20 H20B 109.9
C19 C20 H20B 109.9
H20A C20 H20B 108.3
O10 C21 H21A 109.5
O10 C21 H21B 109.5
H21A C21 H21B 109.5
O10 C21 H21C 109.5
H21A C21 H21C 109.5
H21B C21 H21C 109.5
O11 C22 O12 126.1(7)
O11 C22 C23 114.8(7)
O12 C22 C23 119.1(7)
O13 C23 C22 109.1(7)
O13 C23 H23A 109.9
C22 C23 H23A 109.9
O13 C23 H23B 109.9
C22 C23 H23B 109.9
H23A C23 H23B 108.3
O13 C24 H24A 109.5
O13 C24 H24B 109.5
H24A C24 H24B 109.5
O13 C24 H24C 109.5
H24A C24 H24C 109.5
H24B C24 H24C 109.5
O14 C25 O7 123.3(8)
O14 C25 C26 120.0(9)
O7 C25 C26 116.7(8)
O15 C26 C25 110.5(7)
O15 C26 H26A 109.6
C25 C26 H26A 109.6
O15 C26 H26B 109.6
C25 C26 H26B 109.6
H26A C26 H26B 108.1
O15 C27 H27A 109.5
O15 C27 H27B 109.5
H27A C27 H27B 109.5
O15 C27 H27C 109.5
H27A C27 H27C 109.5
H27B C27 H27C 109.5
O16 C28 O17 123.8(13)
O16 C28 C29 115.6(11)
O17 C28 C29 120.5(16)
O16 C28 Zn5A 159.0(8)
O17 C28 Zn5A 35.4(7)
C29 C28 Zn5A 85.0(10)
O18 C29 C28 108.6(10)
O18 C29 H29A 110.0
C28 C29 H29A 110.0
O18 C29 H29B 110.0
C28 C29 H29B 110.0
H29A C29 H29B 108.4
O18 C30 H30A 109.5
O18 C30 H30B 109.5
H30A C30 H30B 109.5
O18 C30 H30C 109.5
H30A C30 H30C 109.5
H30B C30 H30C 109.5
C13 O1 Zn1 116.5(5)
C13 O2 Zn2 118.6(5)
C14 O3 C15 112.6(6)
C14 O3 Zn2 108.8(4)
C15 O3 Zn2 122.9(5)
C17 O4 C18 112.6(8)
C17 O4 Zn2 111.2(5)
C18 O4 Zn2 123.5(6)
C16 O5 Zn2 118.2(5)
C16 O6 Zn3 122.8(6)
C16 O6 Zn4 131.9(6)
Zn3 O6 Zn4 102.3(3)
C25 O7 Zn4 120.7(6)
C25 O7 Zn3 130.6(5)
Zn4 O7 Zn3 103.0(2)
C19 O8 Zn4 124.3(6)
C19 O9 Zn1 117.9(5)
C20 O10 C21 113.7(8)
C20 O10 Zn1 114.1(5)
C21 O10 Zn1 132.0(6)
C22 O11 Zn3 129.0(5)
C22 O12 Zn6 121.2(5)
C23 O13 C24 112.1(9)
C23 O13 Zn6 112.5(6)
C24 O13 Zn6 131.2(8)
C25 O14 Zn5 120.5(6)
C25 O14 Zn5A 118.3(7)
Zn5 O14 Zn5A 17.45(14)
C26 O15 C27 111.9(7)
C26 O15 Zn5 107.6(5)
C27 O15 Zn5 127.6(7)
C26 O15 Zn5A 112.4(5)
C27 O15 Zn5A 110.8(7)
Zn5 O15 Zn5A 18.83(10)
C28 O16 Zn6 110.5(7)
C28 O17 Zn5A 119.0(10)
C28 O17 Zn5 118.1(11)
Zn5A O17 Zn5 15.0(2)
C29 O18 C30 114.9(11)
C29 O18 Zn5A 104.8(7)
C30 O18 Zn5A 129.8(12)
C29 O18 Zn5 113.1(6)
C30 O18 Zn5 111.9(12)
Zn5A O18 Zn5 19.22(19)
C1 Zn1 O1 132.8(3)
C1 Zn1 O9 129.3(3)
O1 Zn1 O9 92.7(2)
C1 Zn1 O10 115.5(3)
O1 Zn1 O10 91.2(2)
O9 Zn1 O10 77.4(2)
C3A Zn2 C3 25.9(7)
C3A Zn2 O2 144.6(7)
C3 Zn2 O2 127.4(6)
C3A Zn2 O5 121.7(7)
C3 Zn2 O5 140.3(6)
O2 Zn2 O5 91.5(2)
C3A Zn2 O4 92.2(7)
C3 Zn2 O4 113.0(7)
O2 Zn2 O4 85.0(2)
O5 Zn2 O4 74.0(2)
C3A Zn2 O3 117.3(7)
C3 Zn2 O3 96.8(7)
O2 Zn2 O3 74.1(2)
O5 Zn2 O3 85.1(2)
O4 Zn2 O3 150.1(2)
C5 Zn3 O11 119.7(3)
C5 Zn3 O6 132.8(3)
O11 Zn3 O6 92.3(2)
C5 Zn3 O7 122.4(3)
O11 Zn3 O7 103.4(2)
O6 Zn3 O7 75.7(2)
C7 Zn4 O8 119.2(4)
C7 Zn4 O7 137.3(3)
O8 Zn4 O7 93.1(3)
C7 Zn4 O6 119.3(4)
O8 Zn4 O6 100.9(2)
O7 Zn4 O6 76.0(2)
C11 Zn6 O16 132.9(6)
C11 Zn6 O12 129.1(5)
O16 Zn6 O12 94.0(3)
C11 Zn6 O13 112.4(7)
O16 Zn6 O13 93.4(3)
O12 Zn6 O13 76.4(2)
C10 C9 Zn5 107(3)
C10 C9 H9A 110.3
Zn5 C9 H9A 110.4
C10 C9 H9B 110.3
Zn5 C9 H9B 110.4
H9A C9 H9B 108.6
C10A C9A Zn5A 127(2)
C10A C9A H9A1 105.7
Zn5A C9A H9A1 105.7
C10A C9A H9A2 105.7
Zn5A C9A H9A2 105.7
H9A1 C9A H9A2 106.1
C9A C10A H10D 109.5
C9A C10A H10E 109.5
H10D C10A H10E 109.5
C9A C10A H10F 109.5
H10D C10A H10F 109.5
H10E C10A H10F 109.5
C4 C3 Zn2 117.4(17)
C4 C3 H3A 107.9
Zn2 C3 H3A 107.9
C4 C3 H3B 107.9
Zn2 C3 H3B 107.9
H3A C3 H3B 107.2
C4A C3A Zn2 114.6(17)
C4A C3A H3A1 108.6
Zn2 C3A H3A1 108.6
C4A C3A H3A2 108.6
Zn2 C3A H3A2 108.6
H3A1 C3A H3A2 107.6
C3A C4A H4A1 109.5
C3A C4A H4A2 109.5
H4A1 C4A H4A2 109.5
C3A C4A H4A3 109.5
H4A1 C4A H4A3 109.5
H4A2 C4A H4A3 109.5
C12 C11 C12A 109(2)
C12 C11 Zn6 113.8(16)
C12A C11 Zn6 132.0(18)
C12 C11 H12A 108.8
C12A C11 H12A 76.7
Zn6 C11 H12A 108.8
C12 C11 H12B 108.8
C12A C11 H12B 33.4
Zn6 C11 H12B 108.8
H12A C11 H12B 107.7
C12 C11 H12C 28.1
C12A C11 H12C 102.8
Zn6 C11 H12C 103.8
H12A C11 H12C 135.5
H12B C11 H12C 88.9
C12 C11 H12D 77.7
C12A C11 H12D 105.3
Zn6 C11 H12D 104.8
H12A C11 H12D 37.1
H12B C11 H12D 138.7
H12C C11 H12D 105.7
C11 C12 H12C 45.3
C11 C12 H12D 40.7
H12C C12 H12D 85.9
C11 C12 H12E 109.5
H12C C12 H12E 114.4
H12D C12 H12E 98.0
C11 C12 H12F 109.5
H12C C12 H12F 134.8
H12D C12 H12F 77.7
H12E C12 H12F 109.5
C11 C12 H12G 109.5
H12C C12 H12G 65.6
H12D C12 H12G 146.4
H12E C12 H12G 109.5
H12F C12 H12G 109.5
C11 C12A H12H 109.5
C11 C12A H12I 109.5
H12H C12A H12I 109.5
C11 C12A H12J 109.5
H12H C12A H12J 109.5
H12I C12A H12J 109.5
O14 Zn5 C9 168.8(13)
O14 Zn5 O15 80.2(3)
C9 Zn5 O15 107.9(11)
O14 Zn5 O17 88.9(4)
C9 Zn5 O17 99.8(12)
O15 Zn5 O17 81.0(3)
O14 Zn5 O18 85.1(4)
C9 Zn5 O18 91.9(9)
O15 Zn5 O18 144.9(4)
O17 Zn5 O18 66.9(4)
O17 Zn5A O18 84.8(5)
O17 Zn5A C9A 162.5(9)
O18 Zn5A C9A 107.3(7)
O17 Zn5A O14 91.6(4)
O18 Zn5A O14 80.8(4)
C9A Zn5A O14 102.6(9)
O17 Zn5A O15 87.8(3)
O18 Zn5A O15 145.8(4)
C9A Zn5A O15 88.7(7)
O14 Zn5A O15 66.1(3)
O17 Zn5A C28 25.5(4)
O18 Zn5A C28 59.6(5)
C9A Zn5A C28 164.7(7)
O14 Zn5A C28 84.0(4)
O15 Zn5A C28 106.6(3)

loop_
_geom_bond_atom_site_label_1
_geom_bond_atom_site_label_2
_geom_bond_distance
C1 C2 1.522(13)
C1 Zn1 1.958(8)
C1 H1A 0.9900
C1 H1B 0.9900
C2 H2A 0.9800
C2 H2B 0.9800
C2 H2C 0.9800
C5 C6 1.437(15)
C5 Zn3 1.962(10)
C5 H5A 0.9900
C5 H5B 0.9900
C6 H6A 0.9800
C6 H6B 0.9800
C6 H6C 0.9800
C7 C8 1.543(14)
C7 Zn4 1.976(9)
C7 H7A 0.9900
C7 H7B 0.9900
C8 H8A 0.9800
C8 H8B 0.9800
C8 H8C 0.9800
C13 O1 1.251(9)
C13 O2 1.268(9)
C13 C14 1.497(11)
C14 O3 1.428(9)
C14 H14A 0.9900
C14 H14B 0.9900
C15 O3 1.454(9)
C15 H15A 0.9800
C15 H15B 0.9800
C15 H15C 0.9800
C16 O5 1.242(11)
C16 O6 1.259(10)
C16 C17 1.516(11)
C17 O4 1.403(11)
C17 H17A 0.9900
C17 H17B 0.9900
C18 O4 1.440(10)
C18 H18A 0.9800
C18 H18B 0.9800
C18 H18C 0.9800
C19 O9 1.249(9)
C19 O8 1.257(9)
C19 C20 1.523(13)
C20 O10 1.404(10)
C20 H20A 0.9900
C20 H20B 0.9900
C21 O10 1.418(12)
C21 H21A 0.9800
C21 H21B 0.9800
C21 H21C 0.9800
C22 O11 1.237(9)
C22 O12 1.248(9)
C22 C23 1.517(12)
C23 O13 1.426(11)
C23 H23A 0.9900
C23 H23B 0.9900
C24 O13 1.434(17)
C24 H24A 0.9800
C24 H24B 0.9800
C24 H24C 0.9800
C25 O14 1.234(12)
C25 O7 1.264(12)
C25 C26 1.522(11)
C26 O15 1.399(11)
C26 H26A 0.9900
C26 H26B 0.9900
C27 O15 1.420(12)
C27 H27A 0.9800
C27 H27B 0.9800
C27 H27C 0.9800
C28 O16 1.26(2)
C28 O17 1.264(14)
C28 C29 1.506(19)
C28 Zn5A 2.566(19)
C29 O18 1.414(19)
C29 H29A 0.9900
C29 H29B 0.9900
C30 O18 1.49(2)
C30 H30A 0.9800
C30 H30B 0.9800
C30 H30C 0.9800
O1 Zn1 1.984(5)
O2 Zn2 2.032(6)
O3 Zn2 2.274(6)
O4 Zn2 2.258(7)
O5 Zn2 2.083(6)
O6 Zn3 2.053(6)
O6 Zn4 2.131(7)
O7 Zn4 2.036(6)
O7 Zn3 2.129(6)
O8 Zn4 2.019(7)
O9 Zn1 2.026(5)
O10 Zn1 2.165(6)
O11 Zn3 2.028(5)
O12 Zn6 2.011(6)
O13 Zn6 2.207(8)
O14 Zn5 1.866(10)
O14 Zn5A 2.366(13)
O15 Zn5 2.217(7)
O15 Zn5A 2.479(10)
O16 Zn6 1.989(9)
O17 Zn5A 1.702(14)
O17 Zn5 2.325(14)
O18 Zn5A 2.152(9)
O18 Zn5 2.426(11)
Zn2 C3A 1.960(19)
Zn2 C3 1.98(2)
Zn6 C11 1.969(15)
C9 C10 1.54(6)
C9 Zn5 2.12(3)
C9 H9A 0.9900
C9 H9B 0.9900
C10 H10A 0.9800
C10 H10B 0.9800
C10 H10C 0.9800
C9A C10A 1.05(3)
C9A Zn5A 2.23(2)
C9A H9A1 0.9900
C9A H9A2 0.9900
C10A H10D 0.9800
C10A H10E 0.9800
C10A H10F 0.9800
C3 C4 1.48(3)
C3 H3A 0.9900
C3 H3B 0.9900
C4 H4A 0.9800
C4 H4B 0.9800
C4 H4C 0.9800
C3A C4A 1.42(3)
C3A H3A1 0.9900
C3A H3A2 0.9900
C4A H4A1 0.9800
C4A H4A2 0.9800
C4A H4A3 0.9800
C11 C12 1.34(3)
C11 C12A 1.42(3)
C11 H12A 0.9900
C11 H12B 0.9900
C11 H12C 0.9900
C11 H12D 0.9900
C12 H12C 0.6567
C12 H12D 1.4837
C12 H12E 0.9800
C12 H12F 0.9800
C12 H12G 0.9800
C12A H12H 0.9800
C12A H12I 0.9800
C12A H12J 0.9800
